data_7154213
loop_
_publ_author_name
'Kamal, Ahmed'
'Rahim, Abdul'
'Riyaz, Sd'
'Poornachandra, Y.'
'Balakrishna, Moku'
'Kumar, C. Ganesh'
'Hussaini, Syed Mohammed Ali'
'Sridhar, B.'
'Machiraju, Pavan Kumar'

_publ_section_title
;
 Regioselective synthesis, antimicrobial evaluation and theoretical
 studies of 2-styryl quinolines.
;
_journal_issue 5
_journal_name_full 'Organic &amp; biomolecular chemistry'
_journal_page_first 1347
_journal_page_last 1357
_journal_paper_doi 10.1039/c4ob02277g
_journal_volume 13
_journal_year 2015
_chemical_formula_moiety 'C26 H20 N2 O5'
_chemical_formula_sum 'C26 H20 N2 O5'
_chemical_formula_weight 440.44
_chemical_name_systematic
; 
 ? 
;
_space_group_IT_number 14
_symmetry_cell_setting monoclinic
_symmetry_space_group_name_Hall '-P 2ybc'
_symmetry_space_group_name_H-M 'P 1 21/c 1'
_atom_sites_solution_hydrogens geom
_atom_sites_solution_primary direct
_atom_sites_solution_secondary difmap
_audit_creation_method SHELXL-97
_audit_update_record
;
2014-09-11 deposited with the CCDC.
2014-11-24 downloaded from the CCDC.
;
_cell_angle_alpha 90.00
_cell_angle_beta 95.513(2)
_cell_angle_gamma 90.00
_cell_formula_units_Z 4
_cell_length_a 7.1637(7)
_cell_length_b 26.057(3)
_cell_length_c 11.5507(11)
_cell_measurement_reflns_used 2744
_cell_measurement_temperature 294(2)
_cell_measurement_theta_max 21.32
_cell_measurement_theta_min 2.86
_cell_volume 2146.1(4)
_computing_cell_refinement 'SAINT (Bruker, 2001)'
_computing_data_collection 'SMART (Bruker, 2001)'
_computing_data_reduction SAINT
_computing_molecular_graphics 'SHELXTL/PC (Sheldrick, 1990)'
_computing_publication_material SHELXL97
_computing_structure_refinement 'SHELXL-97 (Sheldrick, 2008)'
_computing_structure_solution 'SHELXS-97 (Sheldrick, 2008)'
_diffrn_ambient_temperature 294(2)
_diffrn_measured_fraction_theta_full 1.000
_diffrn_measured_fraction_theta_max 1.000
_diffrn_measurement_device 'Bruker SMART APEX CCD area-detector'
_diffrn_measurement_device_type 'Bruker SMART APEX CCD area-detector'
_diffrn_measurement_method '\w scan'
_diffrn_radiation_monochromator graphite
_diffrn_radiation_source 'fine-focus sealed tube'
_diffrn_radiation_type MoK\a
_diffrn_radiation_wavelength 0.71073
_diffrn_reflns_av_R_equivalents 0.0502
_diffrn_reflns_av_sigmaI/netI 0.0376
_diffrn_reflns_limit_h_max 8
_diffrn_reflns_limit_h_min -8
_diffrn_reflns_limit_k_max 30
_diffrn_reflns_limit_k_min -30
_diffrn_reflns_limit_l_max 13
_diffrn_reflns_limit_l_min -13
_diffrn_reflns_number 20605
_diffrn_reflns_theta_full 25.00
_diffrn_reflns_theta_max 25.00
_diffrn_reflns_theta_min 1.56
_diffrn_standards_number 0
_exptl_absorpt_coefficient_mu 0.096
_exptl_absorpt_correction_type none
_exptl_crystal_colour colorless
_exptl_crystal_density_diffrn 1.363
_exptl_crystal_density_method 'not measured'
_exptl_crystal_description block
_exptl_crystal_F_000 920
_exptl_crystal_size_max 0.18
_exptl_crystal_size_mid 0.16
_exptl_crystal_size_min 0.07
_refine_diff_density_max 0.231
_refine_diff_density_min -0.169
_refine_diff_density_rms 0.045
_refine_ls_extinction_method none
_refine_ls_goodness_of_fit_ref 1.250
_refine_ls_hydrogen_treatment mixed
_refine_ls_matrix_type full
_refine_ls_number_parameters 304
_refine_ls_number_reflns 3783
_refine_ls_number_restraints 0
_refine_ls_restrained_S_all 1.250
_refine_ls_R_factor_all 0.1018
_refine_ls_R_factor_gt 0.0826
_refine_ls_shift/su_max 0.000
_refine_ls_shift/su_mean 0.000
_refine_ls_structure_factor_coef Fsqd
_refine_ls_weighting_details 'calc w=1/[\s^2^(Fo^2^)+(0.0544P)^2^+1.2255P] where P=(Fo^2^+2Fc^2^)/3'
_refine_ls_weighting_scheme calc
_refine_ls_wR_factor_gt 0.1581
_refine_ls_wR_factor_ref 0.1668
_reflns_number_gt 3081
_reflns_number_total 3783
_reflns_threshold_expression I>2\s(I)
_cod_data_source_file c4ob02277g3.cif
_cod_data_source_block aw80m
_cod_depositor_comments 'Adding full bibliography for 7154213.cif.'
_cod_original_sg_symbol_H-M P21/c
_cod_database_code 7154213

loop_
_symmetry_equiv_pos_as_xyz
'x, y, z'
'-x, y+1/2, -z+1/2'
'-x, -y, -z'
'x, -y-1/2, z-1/2'

loop_
_atom_site_label
_atom_site_type_symbol
_atom_site_fract_x
_atom_site_fract_y
_atom_site_fract_z
_atom_site_U_iso_or_equiv
_atom_site_adp_type
_atom_site_occupancy
_atom_site_symmetry_multiplicity
_atom_site_calc_flag
_atom_site_refinement_flags
C1 C 0.6239(4) 0.55958(11) 0.8151(2) 0.0318(7) Uani 1 1 d .
C2 C 0.6137(4) 0.59072(12) 0.7206(2) 0.0329(7) Uani 1 1 d .
H2 H 0.5810 0.6251 0.7271 0.039 Uiso 1 1 calc R
C3 C 0.6531(4) 0.57051(11) 0.6124(2) 0.0309(7) Uani 1 1 d .
C4 C 0.6521(4) 0.60092(11) 0.5098(2) 0.0316(7) Uani 1 1 d .
C5 C 0.7164(4) 0.57903(11) 0.4130(2) 0.0336(7) Uani 1 1 d .
C6 C 0.7608(4) 0.52535(11) 0.4128(2) 0.0336(7) Uani 1 1 d .
C7 C 0.7053(4) 0.51820(11) 0.6055(2) 0.0320(7) Uani 1 1 d .
C8 C 0.7089(4) 0.48731(11) 0.7060(3) 0.0369(7) Uani 1 1 d .
H8 H 0.7398 0.4527 0.7017 0.044 Uiso 1 1 calc R
C9 C 0.6676(4) 0.50745(12) 0.8094(3) 0.0382(8) Uani 1 1 d .
H9 H 0.6686 0.4868 0.8751 0.046 Uiso 1 1 calc R
C10 C 0.5838(4) 0.65498(11) 0.5113(2) 0.0321(7) Uani 1 1 d .
C11 C 0.3952(5) 0.66370(13) 0.5214(3) 0.0481(9) Uani 1 1 d .
H11 H 0.3151 0.6361 0.5297 0.058 Uiso 1 1 calc R
C12 C 0.3262(6) 0.71297(14) 0.5193(3) 0.0594(10) Uani 1 1 d .
H12 H 0.1992 0.7185 0.5254 0.071 Uiso 1 1 calc R
C13 C 0.4420(6) 0.75375(14) 0.5083(3) 0.0616(11) Uani 1 1 d .
H13 H 0.3941 0.7869 0.5072 0.074 Uiso 1 1 calc R
C14 C 0.6284(6) 0.74589(13) 0.4991(3) 0.0589(10) Uani 1 1 d .
H14 H 0.7078 0.7738 0.4923 0.071 Uiso 1 1 calc R
C15 C 0.6992(5) 0.69652(12) 0.4997(3) 0.0453(8) Uani 1 1 d .
H15 H 0.8260 0.6913 0.4923 0.054 Uiso 1 1 calc R
C16 C 0.7412(5) 0.61118(11) 0.3071(3) 0.0430(8) Uani 1 1 d .
C17 C 0.5754(6) 0.63530(15) 0.2406(3) 0.0626(11) Uani 1 1 d .
H17A H 0.6149 0.6649 0.1999 0.094 Uiso 1 1 calc R
H17B H 0.4866 0.6455 0.2934 0.094 Uiso 1 1 calc R
H17C H 0.5179 0.6110 0.1857 0.094 Uiso 1 1 calc R
C18 C 0.8051(4) 0.49965(11) 0.3062(2) 0.0358(7) Uani 1 1 d .
H18 H 0.8036 0.5191 0.2386 0.043 Uiso 1 1 calc R
C19 C 0.8471(4) 0.45042(12) 0.3005(3) 0.0358(7) Uani 1 1 d .
H19 H 0.8519 0.4324 0.3702 0.043 Uiso 1 1 calc R
C20 C 0.8872(4) 0.42078(11) 0.1982(3) 0.0344(7) Uani 1 1 d .
C21 C 0.8954(4) 0.44254(12) 0.0888(3) 0.0395(8) Uani 1 1 d .
H21 H 0.8735 0.4775 0.0785 0.047 Uiso 1 1 calc R
C22 C 0.9356(5) 0.41295(12) -0.0045(3) 0.0401(8) Uani 1 1 d .
H22 H 0.9429 0.4284 -0.0765 0.048 Uiso 1 1 calc R
C23 C 0.9650(4) 0.36121(12) 0.0072(3) 0.0371(7) Uani 1 1 d .
C24 C 0.9566(4) 0.33828(11) 0.1157(3) 0.0357(7) Uani 1 1 d .
C25 C 0.9178(4) 0.36816(11) 0.2091(3) 0.0368(7) Uani 1 1 d .
H25 H 0.9120 0.3527 0.2813 0.044 Uiso 1 1 calc R
C26 C 0.9750(9) 0.26066(15) 0.2258(4) 0.104(2) Uani 1 1 d .
H26A H 1.0718 0.2727 0.2826 0.156 Uiso 1 1 calc R
H26B H 0.9897 0.2244 0.2144 0.156 Uiso 1 1 calc R
H26C H 0.8546 0.2672 0.2527 0.156 Uiso 1 1 calc R
N1 N 0.5908(4) 0.58152(11) 0.9285(2) 0.0403(7) Uani 1 1 d .
N2 N 0.7525(3) 0.49629(9) 0.5062(2) 0.0338(6) Uani 1 1 d .
O1 O 0.6088(4) 0.55342(10) 1.01357(19) 0.0591(7) Uani 1 1 d .
O2 O 0.5493(4) 0.62685(10) 0.9329(2) 0.0613(7) Uani 1 1 d .
O3 O 0.8975(4) 0.61541(9) 0.2759(2) 0.0609(7) Uani 1 1 d .
O4 O 1.0040(4) 0.33015(9) -0.0821(2) 0.0530(7) Uani 1 1 d .
O5 O 0.9884(4) 0.28670(8) 0.11916(19) 0.0552(7) Uani 1 1 d .
H1O H 1.024(7) 0.3514(19) -0.143(4) 0.110(18) Uiso 1 1 d .

loop_
_atom_site_aniso_label
_atom_site_aniso_U_11
_atom_site_aniso_U_22
_atom_site_aniso_U_33
_atom_site_aniso_U_23
_atom_site_aniso_U_13
_atom_site_aniso_U_12
C1 0.0339(16) 0.0391(18) 0.0226(15) -0.0007(13) 0.0043(12) -0.0030(13)
C2 0.0354(17) 0.0320(16) 0.0317(16) -0.0010(13) 0.0060(13) -0.0001(13)
C3 0.0326(16) 0.0339(17) 0.0262(15) 0.0020(13) 0.0033(12) -0.0028(13)
C4 0.0329(17) 0.0299(16) 0.0320(16) 0.0002(13) 0.0035(13) -0.0050(12)
C5 0.0427(18) 0.0328(17) 0.0260(16) 0.0002(13) 0.0067(13) -0.0029(14)
C6 0.0355(17) 0.0365(17) 0.0293(17) -0.0008(13) 0.0057(13) -0.0023(13)
C7 0.0318(16) 0.0341(17) 0.0298(16) -0.0036(13) 0.0010(13) -0.0037(13)
C8 0.048(2) 0.0296(16) 0.0333(17) 0.0025(13) 0.0049(14) 0.0006(14)
C9 0.0444(19) 0.045(2) 0.0253(16) 0.0059(14) 0.0030(14) -0.0016(15)
C10 0.0446(19) 0.0319(17) 0.0207(15) -0.0016(12) 0.0082(13) -0.0009(14)
C11 0.054(2) 0.042(2) 0.051(2) 0.0095(16) 0.0153(17) -0.0014(17)
C12 0.058(2) 0.052(2) 0.072(3) 0.012(2) 0.024(2) 0.0146(19)
C13 0.076(3) 0.036(2) 0.074(3) 0.0025(19) 0.011(2) 0.013(2)
C14 0.069(3) 0.032(2) 0.076(3) -0.0002(18) 0.006(2) -0.0089(18)
C15 0.046(2) 0.041(2) 0.049(2) -0.0033(16) 0.0058(16) -0.0039(16)
C16 0.075(3) 0.0280(17) 0.0274(17) -0.0038(13) 0.0133(17) -0.0046(17)
C17 0.100(3) 0.056(2) 0.0318(19) 0.0074(17) 0.005(2) 0.007(2)
C18 0.0473(19) 0.0352(18) 0.0258(16) -0.0010(13) 0.0080(14) -0.0013(14)
C19 0.0410(18) 0.0359(18) 0.0312(17) -0.0006(13) 0.0062(14) -0.0022(14)
C20 0.0359(17) 0.0344(17) 0.0330(17) -0.0029(13) 0.0033(13) -0.0051(14)
C21 0.052(2) 0.0324(17) 0.0350(18) -0.0005(14) 0.0066(15) 0.0024(15)
C22 0.055(2) 0.0392(19) 0.0270(16) 0.0054(14) 0.0090(14) 0.0013(15)
C23 0.0450(19) 0.0363(18) 0.0309(17) -0.0039(14) 0.0086(14) -0.0030(14)
C24 0.0455(19) 0.0257(16) 0.0365(18) -0.0020(13) 0.0072(14) -0.0012(14)
C25 0.0466(19) 0.0363(18) 0.0280(16) 0.0024(13) 0.0066(14) -0.0029(14)
C26 0.228(6) 0.041(2) 0.045(3) 0.0116(19) 0.025(3) 0.026(3)
N1 0.0470(17) 0.0505(18) 0.0243(14) -0.0007(13) 0.0068(12) -0.0050(14)
N2 0.0408(15) 0.0324(14) 0.0285(14) -0.0027(11) 0.0052(11) 0.0008(11)
O1 0.092(2) 0.0605(16) 0.0262(13) 0.0068(12) 0.0152(12) -0.0008(14)
O2 0.100(2) 0.0469(16) 0.0382(14) -0.0079(12) 0.0145(13) 0.0111(14)
O3 0.085(2) 0.0539(16) 0.0492(15) 0.0102(12) 0.0356(14) -0.0029(14)
O4 0.091(2) 0.0389(14) 0.0323(13) -0.0046(11) 0.0209(13) 0.0055(13)
O5 0.097(2) 0.0336(13) 0.0369(13) 0.0025(10) 0.0180(13) 0.0063(12)

loop_
_atom_type_symbol
_atom_type_description
_atom_type_scat_dispersion_real
_atom_type_scat_dispersion_imag
_atom_type_scat_source
C C 0.0033 0.0016 'International Tables Vol C Tables 4.2.6.8 and 6.1.1.4'
H H 0.0000 0.0000 'International Tables Vol C Tables 4.2.6.8 and 6.1.1.4'
N N 0.0061 0.0033 'International Tables Vol C Tables 4.2.6.8 and 6.1.1.4'
O O 0.0106 0.0060 'International Tables Vol C Tables 4.2.6.8 and 6.1.1.4'

loop_
_geom_angle_atom_site_label_1
_geom_angle_atom_site_label_2
_geom_angle_atom_site_label_3
_geom_angle
C2 C1 C9 122.6(3)
C2 C1 N1 119.0(3)
C9 C1 N1 118.5(3)
C1 C2 C3 119.4(3)
C1 C2 H2 120.3
C3 C2 H2 120.3
C2 C3 C7 119.0(3)
C2 C3 C4 123.0(3)
C7 C3 C4 118.0(3)
C5 C4 C3 118.1(3)
C5 C4 C10 122.5(3)
C3 C4 C10 119.4(3)
C4 C5 C6 119.8(3)
C4 C5 C16 120.3(3)
C6 C5 C16 119.9(3)
N2 C6 C5 122.0(3)
N2 C6 C18 117.0(3)
C5 C6 C18 120.9(3)
N2 C7 C8 118.1(3)
N2 C7 C3 122.8(3)
C8 C7 C3 119.1(3)
C9 C8 C7 120.9(3)
C9 C8 H8 119.6
C7 C8 H8 119.6
C8 C9 C1 119.0(3)
C8 C9 H9 120.5
C1 C9 H9 120.5
C15 C10 C11 118.6(3)
C15 C10 C4 122.8(3)
C11 C10 C4 118.6(3)
C12 C11 C10 120.2(3)
C12 C11 H11 119.9
C10 C11 H11 119.9
C13 C12 C11 120.6(4)
C13 C12 H12 119.7
C11 C12 H12 119.7
C12 C13 C14 120.0(3)
C12 C13 H13 120.0
C14 C13 H13 120.0
C13 C14 C15 120.0(3)
C13 C14 H14 120.0
C15 C14 H14 120.0
C10 C15 C14 120.6(3)
C10 C15 H15 119.7
C14 C15 H15 119.7
O3 C16 C17 121.4(3)
O3 C16 C5 118.4(3)
C17 C16 C5 120.2(3)
C16 C17 H17A 109.5
C16 C17 H17B 109.5
H17A C17 H17B 109.5
C16 C17 H17C 109.5
H17A C17 H17C 109.5
H17B C17 H17C 109.5
C19 C18 C6 123.7(3)
C19 C18 H18 118.1
C6 C18 H18 118.1
C18 C19 C20 128.0(3)
C18 C19 H19 116.0
C20 C19 H19 116.0
C21 C20 C25 117.6(3)
C21 C20 C19 123.2(3)
C25 C20 C19 119.2(3)
C22 C21 C20 120.8(3)
C22 C21 H21 119.6
C20 C21 H21 119.6
C23 C22 C21 121.0(3)
C23 C22 H22 119.5
C21 C22 H22 119.5
O4 C23 C22 123.4(3)
O4 C23 C24 117.1(3)
C22 C23 C24 119.4(3)
O5 C24 C25 125.4(3)
O5 C24 C23 115.3(3)
C25 C24 C23 119.3(3)
C24 C25 C20 121.8(3)
C24 C25 H25 119.1
C20 C25 H25 119.1
O5 C26 H26A 109.5
O5 C26 H26B 109.5
H26A C26 H26B 109.5
O5 C26 H26C 109.5
H26A C26 H26C 109.5
H26B C26 H26C 109.5
O2 N1 O1 123.7(3)
O2 N1 C1 118.3(3)
O1 N1 C1 118.0(3)
C6 N2 C7 118.9(2)
C23 O4 H1O 106(3)
C24 O5 C26 118.2(3)

loop_
_geom_bond_atom_site_label_1
_geom_bond_atom_site_label_2
_geom_bond_distance
C1 C2 1.357(4)
C1 C9 1.397(4)
C1 N1 1.469(4)
C2 C3 1.409(4)
C2 H2 0.9300
C3 C7 1.418(4)
C3 C4 1.425(4)
C4 C5 1.374(4)
C4 C10 1.492(4)
C5 C6 1.434(4)
C5 C16 1.507(4)
C6 N2 1.324(4)
C6 C18 1.463(4)
C7 N2 1.353(4)
C7 C8 1.411(4)
C8 C9 1.362(4)
C8 H8 0.9300
C9 H9 0.9300
C10 C15 1.376(4)
C10 C11 1.386(4)
C11 C12 1.375(5)
C11 H11 0.9300
C12 C13 1.361(5)
C12 H12 0.9300
C13 C14 1.366(5)
C13 H13 0.9300
C14 C15 1.383(5)
C14 H14 0.9300
C15 H15 0.9300
C16 O3 1.214(4)
C16 C17 1.490(5)
C17 H17A 0.9600
C17 H17B 0.9600
C17 H17C 0.9600
C18 C19 1.321(4)
C18 H18 0.9300
C19 C20 1.463(4)
C19 H19 0.9300
C20 C21 1.392(4)
C20 C25 1.392(4)
C21 C22 1.378(4)
C21 H21 0.9300
C22 C23 1.369(4)
C22 H22 0.9300
C23 O4 1.361(4)
C23 C24 1.394(4)
C24 O5 1.363(4)
C24 C25 1.380(4)
C25 H25 0.9300
C26 O5 1.418(4)
C26 H26A 0.9600
C26 H26B 0.9600
C26 H26C 0.9600
N1 O2 1.220(3)
N1 O1 1.222(3)
O4 H1O 0.92(5)

loop_
_geom_hbond_atom_site_label_D
_geom_hbond_atom_site_label_H
_geom_hbond_atom_site_label_A
_geom_hbond_distance_DH
_geom_hbond_distance_HA
_geom_hbond_distance_DA
_geom_hbond_angle_DHA
_geom_hbond_site_symmetry_A
O4 H1O O3 0.92(5) 1.89(5) 2.797(3) 168(4) 3_765

loop_
_geom_torsion_atom_site_label_1
_geom_torsion_atom_site_label_2
_geom_torsion_atom_site_label_3
_geom_torsion_atom_site_label_4
_geom_torsion
C9 C1 C2 C3 -1.6(4)
N1 C1 C2 C3 177.3(3)
C1 C2 C3 C7 -1.0(4)
C1 C2 C3 C4 -177.7(3)
C2 C3 C4 C5 171.5(3)
C7 C3 C4 C5 -5.3(4)
C2 C3 C4 C10 -7.9(4)
C7 C3 C4 C10 175.3(3)
C3 C4 C5 C6 7.4(4)
C10 C4 C5 C6 -173.2(3)
C3 C4 C5 C16 -172.4(3)
C10 C4 C5 C16 7.0(5)
C4 C5 C6 N2 -4.1(5)
C16 C5 C6 N2 175.7(3)
C4 C5 C6 C18 171.7(3)
C16 C5 C6 C18 -8.5(4)
C2 C3 C7 N2 -177.3(3)
C4 C3 C7 N2 -0.4(4)
C2 C3 C7 C8 2.6(4)
C4 C3 C7 C8 179.5(3)
N2 C7 C8 C9 178.3(3)
C3 C7 C8 C9 -1.7(4)
C7 C8 C9 C1 -0.8(5)
C2 C1 C9 C8 2.6(5)
N1 C1 C9 C8 -176.4(3)
C5 C4 C10 C15 -65.4(4)
C3 C4 C10 C15 113.9(3)
C5 C4 C10 C11 112.7(3)
C3 C4 C10 C11 -68.0(4)
C15 C10 C11 C12 0.3(5)
C4 C10 C11 C12 -177.9(3)
C10 C11 C12 C13 -0.6(6)
C11 C12 C13 C14 0.1(6)
C12 C13 C14 C15 0.6(6)
C11 C10 C15 C14 0.4(5)
C4 C10 C15 C14 178.5(3)
C13 C14 C15 C10 -0.9(6)
C4 C5 C16 O3 117.9(3)
C6 C5 C16 O3 -61.9(4)
C4 C5 C16 C17 -64.4(4)
C6 C5 C16 C17 115.8(3)
N2 C6 C18 C19 -4.0(5)
C5 C6 C18 C19 180.0(3)
C6 C18 C19 C20 177.8(3)
C18 C19 C20 C21 3.4(5)
C18 C19 C20 C25 -176.2(3)
C25 C20 C21 C22 -1.1(5)
C19 C20 C21 C22 179.3(3)
C20 C21 C22 C23 1.3(5)
C21 C22 C23 O4 179.6(3)
C21 C22 C23 C24 -0.9(5)
O4 C23 C24 O5 -0.2(4)
C22 C23 C24 O5 -179.8(3)
O4 C23 C24 C25 179.9(3)
C22 C23 C24 C25 0.4(5)
O5 C24 C25 C20 179.9(3)
C23 C24 C25 C20 -0.2(5)
C21 C20 C25 C24 0.5(5)
C19 C20 C25 C24 -179.8(3)
C2 C1 N1 O2 2.3(4)
C9 C1 N1 O2 -178.7(3)
C2 C1 N1 O1 -176.8(3)
C9 C1 N1 O1 2.2(4)
C5 C6 N2 C7 -1.7(4)
C18 C6 N2 C7 -177.6(3)
C8 C7 N2 C6 -176.0(3)
C3 C7 N2 C6 3.9(4)
C25 C24 O5 C26 2.2(5)
C23 C24 O5 C26 -177.7(4)
